data_1567756
loop_
_publ_author_name
'Cooney, Shannon E.'
'Fertig, Alex A.'
'Buisch, Madeleine R.'
'Brennessel, William W.'
'Matson, Ellen M.'

_publ_section_title
;
 Coordination-induced bond weakening of water at the surface of an
 oxygen-deficient polyoxovanadate cluster.
;
_journal_issue 43
_journal_name_full 'Chemical science'
_journal_page_first 12726
_journal_page_last 12737
_journal_paper_doi 10.1039/d2sc04843d
_journal_volume 13
_journal_year 2022
_chemical_formula_moiety 'C53.046 H80.523 N0.523 O18.477 V6, 3.477(C4 H8 O)'
_chemical_formula_sum 'C66.95 H108.34 N0.52 O21.95 V6'
_chemical_formula_weight 1577.57
_space_group_crystal_system orthorhombic
_space_group_IT_number 57
_space_group_name_Hall '-P 2c 2b'
_space_group_name_H-M_alt 'P b c m'
_atom_sites_solution_hydrogens mixed
_atom_sites_solution_primary dual
_atom_sites_solution_secondary difmap
_audit_creation_date 2022-06-22
_audit_creation_method
;
Olex2 1.5
(compiled 2022.04.07 svn.rca3783a0 for OlexSys, GUI svn.r6498)
;
_audit_update_record
;
2022-08-24 deposited with the CCDC.	2022-10-11 downloaded from the CCDC.
;
_cell_angle_alpha 90
_cell_angle_beta 90
_cell_angle_gamma 90
_cell_formula_units_Z 4
_cell_length_a 14.4807(2)
_cell_length_b 27.8595(5)
_cell_length_c 18.7836(2)
_cell_measurement_reflns_used 17304
_cell_measurement_temperature 173.00(10)
_cell_measurement_theta_max 78.7590
_cell_measurement_theta_min 3.4540
_cell_volume 7577.77(19)
_computing_cell_refinement 'CrysAlisPro 1.171.41.120a (Rigaku OD, 2021)'
_computing_data_collection 'CrysAlisPro 1.171.41.120a (Rigaku OD, 2021)'
_computing_data_reduction 'CrysAlisPro 1.171.41.120a (Rigaku OD, 2021)'
_computing_molecular_graphics 'Olex2 1.5 (Dolomanov et al., 2009)'
_computing_publication_material 'Olex2 1.5 (Dolomanov et al., 2009)'
_computing_structure_refinement 'SHELXL 2019/2 (Sheldrick, 2015b)'
_computing_structure_solution 'SHELXT 2018/2 (Sheldrick, 2015a)'
_diffrn_ambient_environment N~2~
_diffrn_ambient_temperature 173.00(10)
_diffrn_detector 'Hybrid Pixel Array Detector'
_diffrn_detector_area_resol_mean 10.0000
_diffrn_detector_type HyPix
_diffrn_measured_fraction_theta_full 0.999
_diffrn_measured_fraction_theta_max 0.977
_diffrn_measurement_details
;
List of Runs (angles in degrees, time in seconds):

  # Type    Start    End  Width  t~exp~   \w     \q     \k     \f   Frames
#--------------------------------------------------------------------------
  1  \w    -20.00  27.00   0.50    3.37    --  -47.29  23.00  77.00   94
  2  \w   -122.00 -35.00   0.50    3.37    --  -47.29 -23.00 -87.00  174
  3  \w    -80.00 -19.00   0.50   13.49    --  -91.75 101.00-123.00  122
  4  \w    -98.00 -21.00   0.50   13.49    --  -91.75 141.00 -58.00  154
  5  \w    101.00 178.00   0.50   13.49    --  113.25  23.00  77.00  154
  6  \w     43.00 123.00   0.50   13.49    --  113.25-141.00-115.00  160
  7  \w   -119.00 -73.00   0.50    3.37    --  -47.29-125.00-120.00   92
  8  \w    -16.00  28.00   0.50    3.37    --  -47.29  19.00-150.00   88
  9  \w    -27.00  30.00   0.50    3.37    --   47.29 -19.00-180.00  114
 10  \w    101.00 178.00   0.50   13.49    --  113.25  45.00  30.00  154
 11  \w     42.00 111.00   0.50   13.49    --  113.25-125.00 -30.00  138
 12  \w     42.00 106.00   0.50   13.49    --  113.25 -94.00  60.00  128
 13  \w     42.00 111.00   0.50   13.49    --  113.25-125.00 150.00  138
 14  \w     42.00  79.00   0.50   13.49    --  113.25 -61.00-180.00   74
 15  \w     32.00  95.00   0.50    3.37    --   47.29  57.00 120.00  126
;
_diffrn_measurement_device 'four-circle diffractometer'
_diffrn_measurement_device_type 'XtaLAB Synergy, Dualflex, HyPix'
_diffrn_measurement_method '\w scans'
_diffrn_orient_matrix_type 'CrysAlisPro convention (1999,Acta A55,543-557)'
_diffrn_orient_matrix_UB_11 -0.0052944000
_diffrn_orient_matrix_UB_12 -0.0525993000
_diffrn_orient_matrix_UB_13 -0.0250601000
_diffrn_orient_matrix_UB_21 0.1061115000
_diffrn_orient_matrix_UB_22 -0.0034426000
_diffrn_orient_matrix_UB_23 0.0024668000
_diffrn_orient_matrix_UB_31 -0.0048748000
_diffrn_orient_matrix_UB_32 -0.0167682000
_diffrn_orient_matrix_UB_33 0.0780533000
_diffrn_radiation_monochromator mirror
_diffrn_radiation_probe x-ray
_diffrn_radiation_type 'Cu K\a'
_diffrn_radiation_wavelength 1.54184
_diffrn_reflns_av_R_equivalents 0.0397
_diffrn_reflns_av_unetI/netI 0.0209
_diffrn_reflns_Laue_measured_fraction_full 0.999
_diffrn_reflns_Laue_measured_fraction_max 0.977
_diffrn_reflns_limit_h_max 18
_diffrn_reflns_limit_h_min -18
_diffrn_reflns_limit_k_max 35
_diffrn_reflns_limit_k_min -33
_diffrn_reflns_limit_l_max 23
_diffrn_reflns_limit_l_min -15
_diffrn_reflns_number 48002
_diffrn_reflns_point_group_measured_fraction_full 0.999
_diffrn_reflns_point_group_measured_fraction_max 0.977
_diffrn_reflns_theta_full 67.684
_diffrn_reflns_theta_max 80.488
_diffrn_reflns_theta_min 3.440
_diffrn_source 'micro-focus sealed X-ray tube'
_diffrn_source_type 'PhotonJet (Cu) X-ray Source'
_exptl_absorpt_coefficient_mu 6.538
_exptl_absorpt_correction_T_max 1.00000
_exptl_absorpt_correction_T_min 0.60932
_exptl_absorpt_correction_type multi-scan
_exptl_absorpt_process_details
;
CrysAlisPro 1.171.41.120a (Rigaku Oxford Diffraction, 2021)
Empirical absorption correction using spherical harmonics,
implemented in SCALE3 ABSPACK scaling algorithm.
;
_exptl_crystal_colour red
_exptl_crystal_colour_primary red
_exptl_crystal_density_diffrn 1.383
_exptl_crystal_description block
_exptl_crystal_F_000 3309
_exptl_crystal_size_max 0.248
_exptl_crystal_size_mid 0.182
_exptl_crystal_size_min 0.14
_refine_diff_density_max 0.665
_refine_diff_density_min -0.479
_refine_diff_density_rms 0.061
_refine_ls_extinction_method none
_refine_ls_goodness_of_fit_ref 1.038
_refine_ls_hydrogen_treatment mixed
_refine_ls_matrix_type full
_refine_ls_number_parameters 704
_refine_ls_number_reflns 8377
_refine_ls_number_restraints 566
_refine_ls_restrained_S_all 1.045
_refine_ls_R_factor_all 0.0843
_refine_ls_R_factor_gt 0.0644
_refine_ls_shift/su_max 0.000
_refine_ls_shift/su_mean 0.000
_refine_ls_structure_factor_coef Fsqd
_refine_ls_weighting_details 'w=1/[\s^2^(Fo^2^)+(0.1040P)^2^+5.1446P] where P=(Fo^2^+2Fc^2^)/3'
_refine_ls_weighting_scheme calc
_refine_ls_wR_factor_gt 0.1861
_refine_ls_wR_factor_ref 0.2032
_reflns_Friedel_coverage 0.000
_reflns_number_gt 5983
_reflns_number_total 8377
_reflns_threshold_expression 'I > 2\s(I)'
_cod_data_source_file d2sc04843d2.cif
_cod_data_source_block matsec01
_cod_depositor_comments 'Adding full bibliography for 1567756.cif.'
_cod_original_cell_volume 7577.78(19)
_cod_database_code 1567756
_shelx_shelxl_version_number 2019/2
_shelx_space_group_comment
;
The symmetry employed for this shelxl refinement is uniquely defined
by the following loop, which should always be used as a source of
symmetry information in preference to the above space-group names.
They are only intended as comments.
;
_shelx_estimated_absorpt_t_max 0.461
_shelx_estimated_absorpt_t_min 0.294
_olex2_refinement_description
;
1. Fixed Uiso
 At 1.2 times of:
  All C(H) groups, All C(H,H) groups
 At 1.5 times of:
  All C(H,H,H) groups, All O(H,H) groups
2. Shared sites
{N1, O1}
3. Restrained distances
 C24-C25 \\sim C24-C26 \\sim C24-C27
 with sigma of 0.01
 C25-C26 \\sim C26-C27 \\sim C27-C25
 with sigma of 0.02
 C28-C29 \\sim C28-C30 \\sim C28-C31 \\sim C28'-C29' \\sim C28'-C30' \\sim
C28'-C31'
 with sigma of 0.01
 C29-C30 \\sim C30-C31 \\sim C31-C29 \\sim C29'-C30' \\sim C30'-C31' \\sim
C31'-C29'
 with sigma of 0.02
 C32-C33 \\sim C32-C34 \\sim C32-C35
 with sigma of 0.01
 C33-C34 \\sim C34-C35 \\sim C35-C33
 with sigma of 0.02
4. Uiso/Uaniso restraints and constraints
All non-hydrogen atoms have similar U: within 1.2A with sigma of 0.02 and sigma
for terminal atoms of 0.04 within 1.2A
Uanis(C26) \\sim Ueq, Uanis(C27) \\sim Ueq: with sigma of 0.02 and sigma for
terminal atoms of 0.04
Uanis(N1) = Uanis(O1)
5. Rigid body (RIGU) restrains
 C24, C25, C26, C27
 with sigma for 1-2 distances of 0.004 and sigma for 1-3 distances of 0.004
 C28, C29, C30, C31
 with sigma for 1-2 distances of 0.004 and sigma for 1-3 distances of 0.004
 C28', C29', C30', C31'
 with sigma for 1-2 distances of 0.004 and sigma for 1-3 distances of 0.004
 C32, C33, C34, C35
 with sigma for 1-2 distances of 0.004 and sigma for 1-3 distances of 0.004
 O15, C36, C37, C38, C39
 with sigma for 1-2 distances of 0.004 and sigma for 1-3 distances of 0.004
 O16, C40, C41, C42, C43
 with sigma for 1-2 distances of 0.004 and sigma for 1-3 distances of 0.004
 O15', C36', C37', C38', C39'
 with sigma for 1-2 distances of 0.004 and sigma for 1-3 distances of 0.004
 O17, C44, C45, C46, C47
 with sigma for 1-2 distances of 0.004 and sigma for 1-3 distances of 0.004
 O17', C44', C45', C46', C47'
 with sigma for 1-2 distances of 0.004 and sigma for 1-3 distances of 0.004
6. Same fragment restrains
{O15, C36, C37, C38, C39} sigma for 1-2: 0.02, 1-3: 0.04
{O16, C43, C42, C41, C40} sigma for 1-2: 0.02, 1-3: 0.04
as in
{O16, C40, C41, C42, C43}
{O15, C39, C38, C37, C36} sigma for 1-2: 0.02, 1-3: 0.04
as in
{O15, C36, C37, C38, C39}
{O15', C39', C38', C37', C36'} sigma for 1-2: 0.02, 1-3: 0.04
{O15, C36, C37, C38, C39} sigma for 1-2: 0.02, 1-3: 0.04
as in
{O15', C36', C37', C38', C39'}
{O15, C36, C37, C38, C39} sigma for 1-2: 0.02, 1-3: 0.04
{O17, C47, C46, C45, C44} sigma for 1-2: 0.02, 1-3: 0.04
as in
{O17, C44, C45, C46, C47}
{O17', C47', C46', C45', C44'} sigma for 1-2: 0.02, 1-3: 0.04
{O15, C36, C37, C38, C39} sigma for 1-2: 0.02, 1-3: 0.04
as in
{O17', C44', C45', C46', C47'}
7. Others
 Sof(C28')=Sof(C29')=Sof(H29D)=Sof(H29E)=Sof(H29F)=Sof(C30')=Sof(H30D)=
 Sof(H30E)=Sof(H30F)=Sof(C31')=Sof(H31D)=Sof(H31E)=Sof(H31F)=1-FVAR(1)
 Sof(C28)=Sof(C29)=Sof(H29A)=Sof(H29B)=Sof(H29C)=Sof(C30)=Sof(H30A)=Sof(H30B)=
 Sof(H30C)=Sof(C31)=Sof(H31A)=Sof(H31B)=Sof(H31C)=FVAR(1)
 Sof(O15')=Sof(C36')=Sof(H36C)=Sof(H36D)=Sof(C37')=Sof(H37C)=Sof(H37D)=
 Sof(C38')=Sof(H38C)=Sof(H38D)=Sof(C39')=Sof(H39C)=Sof(H39D)=1-FVAR(2)
 Sof(O15)=Sof(C36)=Sof(H36A)=Sof(H36B)=Sof(C37)=Sof(H37A)=Sof(H37B)=Sof(C38)=
 Sof(H38A)=Sof(H38B)=Sof(C39)=Sof(H39A)=Sof(H39B)=FVAR(2)
 Sof(O1)=Sof(H1A)=Sof(H1B)=Sof(O16)=Sof(C40)=Sof(H40A)=Sof(H40B)=Sof(C41)=
 Sof(H41A)=Sof(H41B)=Sof(C42)=Sof(H42A)=Sof(H42B)=Sof(C43)=Sof(H43A)=Sof(H43B)=
 0.5*(1-FVAR(4))
 Sof(N1)=Sof(C1)=Sof(C2)=Sof(H2A)=Sof(H2B)=Sof(H2C)=0.5*FVAR(4)
 Sof(O17')=Sof(C44')=Sof(H44C)=Sof(H44D)=Sof(C45')=Sof(H45C)=Sof(H45D)=
 Sof(C46')=Sof(H46C)=Sof(H46D)=Sof(C47')=Sof(H47C)=Sof(H47D)=0.5*(1-FVAR(5))
 Sof(O17)=Sof(C44)=Sof(H44A)=Sof(H44B)=Sof(C45)=Sof(H45A)=Sof(H45B)=Sof(C46)=
 Sof(H46A)=Sof(H46B)=Sof(C47)=Sof(H47A)=Sof(H47B)=0.5*FVAR(5)
 Fixed Sof: H5A(0.5) H5B(0.5) H5C(0.5) H7A(0.5) H7B(0.5) H7C(0.5) C24(0.5)
 C25(0.5) H25A(0.5) H25B(0.5) H25C(0.5) C26(0.5) H26A(0.5) H26B(0.5) H26C(0.5)
 C27(0.5) H27A(0.5) H27B(0.5) H27C(0.5) C33(0.5) H33A(0.5) H33B(0.5) H33C(0.5)
 C34(0.5) H34A(0.5) H34B(0.5) H34C(0.5) C35(0.5) H35A(0.5) H35B(0.5) H35C(0.5)
8.a Riding coordinates:
 C2(H2A,H2B,H2C), O1(H1A,H1B)
8.b Secondary CH2 refined with riding coordinates:
 C40(H40A,H40B), C41(H41A,H41B), C42(H42A,H42B), C43(H43A,H43B), C22(H22A,
 H22B), C23(H23A,H23B), C36(H36A,H36B), C37(H37A,H37B), C38(H38A,H38B),
 C39(H39A,H39B), C36'(H36C,H36D), C37'(H37C,H37D), C38'(H38C,H38D), C39'(H39C,
 H39D), C44(H44A,H44B), C45(H45A,H45B), C46(H46A,H46B), C47(H47A,H47B),
 C44'(H44C,H44D), C45'(H45C,H45D), C46'(H46C,H46D), C47'(H47C,H47D)
8.c Me refined with riding coordinates:
 C3(H3A,H3B,H3C), C4(H4A,H4B,H4C), C26(H26A,H26B,H26C)
8.d Aromatic/amide H refined with riding coordinates:
 C10(H10), C14(H14), C16(H16), C20(H20)
8.e Idealised Me refined as rotating group:
 C5(H5A,H5B,H5C), C6(H6A,H6B,H6C), C7(H7A,H7B,H7C), C25(H25A,H25B,H25C),
 C27(H27A,H27B,H27C), C29(H29A,H29B,H29C), C30(H30A,H30B,H30C), C31(H31A,H31B,
 H31C), C29'(H29D,H29E,H29F), C30'(H30D,H30E,H30F), C31'(H31D,H31E,H31F),
 C33(H33A,H33B,H33C), C34(H34A,H34B,H34C), C35(H35A,H35B,H35C)
;
_olex2_submission_original_sample_id matsec01
_olex2_submission_special_instructions 'No special instructions were received'
_oxdiff_exptl_absorpt_empirical_details
;
Empirical correction (ABSPACK) includes:
- Absorption correction using spherical harmonics
- Frame scaling
;
_oxdiff_exptl_absorpt_empirical_full_max 1.345
_oxdiff_exptl_absorpt_empirical_full_min 0.785

loop_
_space_group_symop_operation_xyz
'x, y, z'
'-x, -y, z+1/2'
'-x, y+1/2, -z+1/2'
'x, -y+1/2, -z'
'-x, -y, -z'
'x, y, -z-1/2'
'x, -y-1/2, z-1/2'
'-x, y-1/2, z'

loop_
_atom_site_label
_atom_site_type_symbol
_atom_site_fract_x
_atom_site_fract_y
_atom_site_fract_z
_atom_site_U_iso_or_equiv
_atom_site_adp_type
_atom_site_occupancy
_atom_site_site_symmetry_order
_atom_site_calc_flag
_atom_site_refinement_flags_posn
_atom_site_refinement_flags_adp
_atom_site_refinement_flags_occupancy
_atom_site_disorder_assembly
_atom_site_disorder_group
V1 V 0.54110(6) 0.40703(3) 0.250000 0.0513(2) Uani 1 2 d S T P . .
V2 V 0.39533(7) 0.32228(4) 0.250000 0.0765(3) Uani 1 2 d S T P . .
V3 V 0.39609(5) 0.40675(2) 0.37674(3) 0.0657(2) Uani 1 1 d . . . . .
V4 V 0.39724(5) 0.48353(3) 0.250000 0.0546(2) Uani 1 2 d S T P . .
V5 V 0.23594(7) 0.40697(4) 0.250000 0.0818(3) Uani 1 2 d S T P . .
O2 O 0.3993(3) 0.26460(15) 0.250000 0.0997(15) Uani 1 2 d S T P A .
O3 O 0.3982(2) 0.40745(10) 0.46132(15) 0.0836(8) Uani 1 1 d . . . . .
O4 O 0.3996(3) 0.55719(14) 0.250000 0.0653(9) Uani 1 2 d S T P A .
H4 H 0.415(4) 0.570(2) 0.291(3) 0.112(18) Uiso 1 1 d . . . . .
O5 O 0.1241(3) 0.4078(2) 0.250000 0.1125(18) Uani 1 2 d S T P A .
O6 O 0.5331(3) 0.33740(11) 0.250000 0.0619(8) Uani 1 2 d S T P A .
O7 O 0.53419(16) 0.40723(8) 0.35372(11) 0.0555(5) Uani 1 1 d . . . . .
O8 O 0.5363(2) 0.47703(10) 0.250000 0.0474(6) Uani 1 2 d S T P A .
O9 O 0.39635(19) 0.33659(10) 0.35473(15) 0.0777(7) Uani 1 1 d . . . . .
O10 O 0.39734(15) 0.47751(9) 0.35417(11) 0.0588(5) Uani 1 1 d . . . . .
O11 O 0.2603(3) 0.33655(16) 0.250000 0.0939(13) Uani 1 2 d S T P A .
O12 O 0.2612(2) 0.40710(11) 0.35525(16) 0.0838(8) Uani 1 1 d . . . . .
O13 O 0.2626(2) 0.47755(14) 0.250000 0.0721(9) Uani 1 2 d S T P A .
O14 O 0.3990(2) 0.40780(12) 0.250000 0.0591(8) Uani 1 2 d S T P A .
N1 N 0.6876(3) 0.40660(12) 0.250000 0.0580(8) Uani 0.523(11) 2 d S TU P A 1
C1 C 0.7674(8) 0.4071(4) 0.250000 0.067(3) Uani 0.523(11) 2 d S TU P A 1
C2 C 0.8650(11) 0.4097(7) 0.250000 0.115(6) Uani 0.523(11) 2 d S TU P A 1
H2A H 0.888015 0.397278 0.205730 0.173 Uiso 0.261(5) 1 d R U P A -1
H2B H 0.884705 0.442308 0.255660 0.173 Uiso 0.261(5) 1 d R U P A -1
H2C H 0.888505 0.390668 0.288610 0.173 Uiso 0.261(5) 1 d R U P A -1
O1 O 0.6876(3) 0.40660(12) 0.250000 0.0580(8) Uani 0.477(11) 2 d S TU P A 2
H1A H 0.710975 0.404058 0.299000 0.087 Uiso 0.239(5) 1 d R U P A -2
H1B H 0.711225 0.437038 0.229260 0.087 Uiso 0.239(5) 1 d R U P A -2
O16 O 0.8557(9) 0.4110(5) 0.1970(8) 0.092(4) Uani 0.239(5) 1 d D U P A -2
C40 C 0.8987(17) 0.3697(6) 0.2262(9) 0.101(7) Uani 0.239(5) 1 d D . P A -2
H40A H 0.954260 0.361031 0.198382 0.121 Uiso 0.239(5) 1 calc R U P A -2
H40B H 0.855565 0.342152 0.226094 0.121 Uiso 0.239(5) 1 calc R U P A -2
C41 C 0.9235(16) 0.3827(6) 0.2982(10) 0.097(5) Uani 0.239(5) 1 d D . P A -2
H41A H 0.985739 0.370357 0.310318 0.116 Uiso 0.239(5) 1 calc R U P A -2
H41B H 0.878369 0.369553 0.332684 0.116 Uiso 0.239(5) 1 calc R U P A -2
C42 C 0.9222(17) 0.4381(6) 0.2989(10) 0.098(6) Uani 0.239(5) 1 d D . P A -2
H42A H 0.873954 0.450324 0.331493 0.118 Uiso 0.239(5) 1 calc R U P A -2
H42B H 0.982841 0.451113 0.313793 0.118 Uiso 0.239(5) 1 calc R U P A -2
C43 C 0.9018(19) 0.4510(6) 0.2254(10) 0.107(7) Uani 0.239(5) 1 d D . P A -2
H43A H 0.862011 0.479901 0.223505 0.129 Uiso 0.239(5) 1 calc R U P A -2
H43B H 0.959403 0.457561 0.198746 0.129 Uiso 0.239(5) 1 calc R U P A -2
C3 C 0.3446(4) 0.30582(16) 0.4014(3) 0.0937(14) Uani 1 1 d . . . . .
H3A H 0.350015 0.272510 0.385159 0.141 Uiso 1 1 calc R U . . .
H3B H 0.368914 0.308538 0.449898 0.141 Uiso 1 1 calc R U . . .
H3C H 0.279473 0.315434 0.400910 0.141 Uiso 1 1 calc R U . . .
C4 C 0.3561(3) 0.51001(15) 0.4027(2) 0.0781(11) Uani 1 1 d . . . . .
H4A H 0.366069 0.498683 0.451449 0.117 Uiso 1 1 calc R U . . .
H4B H 0.383994 0.541818 0.396907 0.117 Uiso 1 1 calc R U . . .
H4C H 0.289651 0.512008 0.393161 0.117 Uiso 1 1 calc R U . . .
C5 C 0.1897(5) 0.3025(3) 0.250000 0.122(3) Uani 1 2 d S T P . .
H5A H 0.163835 0.299781 0.298045 0.183 Uiso 0.5 1 calc R U P A -1
H5B H 0.214462 0.271376 0.235112 0.183 Uiso 0.5 1 calc R U P A -1
H5C H 0.141104 0.312535 0.216843 0.183 Uiso 0.5 1 calc R U P A -1
C6 C 0.1928(4) 0.4114(2) 0.4050(3) 0.128(2) Uani 1 1 d . . . . .
H6A H 0.218942 0.406828 0.452637 0.192 Uiso 1 1 calc R U . . .
H6B H 0.145386 0.386954 0.396296 0.192 Uiso 1 1 calc R U . . .
H6C H 0.165026 0.443365 0.401702 0.192 Uiso 1 1 calc R U . . .
C7 C 0.1952(4) 0.5130(3) 0.250000 0.102(2) Uani 1 2 d S T P . .
H7A H 0.171529 0.517339 0.201535 0.154 Uiso 0.5 1 calc R U P A -1
H7B H 0.221874 0.543223 0.266946 0.154 Uiso 0.5 1 calc R U P A -1
H7C H 0.144460 0.503423 0.281518 0.154 Uiso 0.5 1 calc R U P A -1
C8 C 0.6126(4) 0.30980(17) 0.250000 0.0667(13) Uani 1 2 d S T P . .
C9 C 0.6535(3) 0.29845(13) 0.3146(2) 0.0725(10) Uani 1 1 d . . . . .
C10 C 0.7356(3) 0.27160(14) 0.3128(2) 0.0842(12) Uani 1 1 d . . . . .
H10 H 0.762993 0.262116 0.356562 0.101 Uiso 1 1 calc R U . . .
C11 C 0.7778(5) 0.2585(2) 0.250000 0.0840(17) Uani 1 2 d S T P . .
C12 C 0.6155(2) 0.40727(12) 0.39210(17) 0.0577(8) Uani 1 1 d . . . . .
C13 C 0.6579(2) 0.45091(12) 0.40799(15) 0.0560(7) Uani 1 1 d . . . . .
C14 C 0.7429(3) 0.44947(14) 0.44351(17) 0.0645(9) Uani 1 1 d . . . . .
H14 H 0.772823 0.478860 0.454669 0.077 Uiso 1 1 calc R U . . .
C15 C 0.7848(3) 0.40679(15) 0.4630(2) 0.0737(10) Uani 1 1 d . . . . .
C16 C 0.7403(3) 0.36447(15) 0.44496(19) 0.0771(11) Uani 1 1 d . . . . .
H16 H 0.768151 0.334859 0.457895 0.093 Uiso 1 1 calc R U . . .
C17 C 0.6570(3) 0.36350(13) 0.40898(17) 0.0643(9) Uani 1 1 d . . . . .
C18 C 0.6148(3) 0.50484(16) 0.250000 0.0492(9) Uani 1 2 d S T P . .
C19 C 0.6544(2) 0.51731(11) 0.31479(15) 0.0520(7) Uani 1 1 d . . . . .
C20 C 0.7322(3) 0.54679(13) 0.31338(18) 0.0641(9) Uani 1 1 d . . . . .
H20 H 0.759238 0.556417 0.357197 0.077 Uiso 1 1 calc R U . . .
C21 C 0.7716(4) 0.5626(2) 0.250000 0.0689(13) Uani 1 2 d S T P D .
C22 C 0.6140(3) 0.31547(14) 0.3850(2) 0.0751(11) Uani 1 1 d . . . . .
H22A H 0.625569 0.290812 0.421881 0.090 Uiso 1 1 calc R U . . .
H22B H 0.546366 0.319427 0.380226 0.090 Uiso 1 1 calc R U . . .
C23 C 0.6164(2) 0.49844(12) 0.38532(16) 0.0551(7) Uani 1 1 d . . . . .
H23A H 0.628401 0.522542 0.422940 0.066 Uiso 1 1 calc R U . . .
H23B H 0.548683 0.494662 0.381025 0.066 Uiso 1 1 calc R U . . .
C24 C 0.8674(6) 0.2280(3) 0.2531(11) 0.128(3) Uani 0.5 1 d D . P B -1
C25 C 0.8371(8) 0.1763(3) 0.2364(14) 0.151(7) Uani 0.5 1 d D . P B -1
H25A H 0.783892 0.167834 0.266105 0.227 Uiso 0.5 1 calc R U P B -1
H25B H 0.888200 0.154231 0.246472 0.227 Uiso 0.5 1 calc R U P B -1
H25C H 0.820011 0.173874 0.186085 0.227 Uiso 0.5 1 calc R U P B -1
C26 C 0.9157(18) 0.2291(8) 0.3260(11) 0.163(7) Uani 0.5 1 d D U P B -1
H26A H 0.935022 0.262039 0.336785 0.244 Uiso 0.5 1 calc R U P B -1
H26B H 0.872820 0.217922 0.362817 0.244 Uiso 0.5 1 calc R U P B -1
H26C H 0.969969 0.208138 0.324882 0.244 Uiso 0.5 1 calc R U P B -1
C27 C 0.9346(17) 0.2453(8) 0.1951(10) 0.151(7) Uani 0.5 1 d D U P B -1
H27A H 0.904395 0.243491 0.148495 0.227 Uiso 0.5 1 calc R U P B -1
H27B H 0.989720 0.224850 0.195052 0.227 Uiso 0.5 1 calc R U P B -1
H27C H 0.952659 0.278568 0.204777 0.227 Uiso 0.5 1 calc R U P B -1
C28 C 0.8734(7) 0.4050(3) 0.5040(4) 0.098(3) Uani 0.635(10) 1 d D U P C 1
C29 C 0.8534(6) 0.3840(4) 0.5769(5) 0.126(4) Uani 0.635(10) 1 d D . P C 1
H29A H 0.910772 0.382489 0.604563 0.189 Uiso 0.635(10) 1 calc R U P C 1
H29B H 0.828151 0.351537 0.571483 0.189 Uiso 0.635(10) 1 calc R U P C 1
H29C H 0.808556 0.404248 0.601790 0.189 Uiso 0.635(10) 1 calc R U P C 1
C30 C 0.9431(7) 0.3736(4) 0.4649(7) 0.134(4) Uani 0.635(10) 1 d D U P C 1
H30A H 0.917203 0.341440 0.458219 0.200 Uiso 0.635(10) 1 calc R U P C 1
H30B H 0.999971 0.371422 0.493001 0.200 Uiso 0.635(10) 1 calc R U P C 1
H30C H 0.956938 0.387832 0.418397 0.200 Uiso 0.635(10) 1 calc R U P C 1
C31 C 0.9158(7) 0.4544(3) 0.5147(7) 0.125(4) Uani 0.635(10) 1 d D . P C 1
H31A H 0.930591 0.468512 0.468279 0.188 Uiso 0.635(10) 1 calc R U P C 1
H31B H 0.972343 0.451478 0.543008 0.188 Uiso 0.635(10) 1 calc R U P C 1
H31C H 0.871725 0.475133 0.539713 0.188 Uiso 0.635(10) 1 calc R U P C 1
C28' C 0.8831(12) 0.4079(5) 0.5025(7) 0.107(5) Uani 0.365(10) 1 d D U P C 2
C29' C 0.9507(12) 0.4390(7) 0.4610(10) 0.144(7) Uani 0.365(10) 1 d D . P C 2
H29D H 0.954986 0.427302 0.411945 0.215 Uiso 0.365(10) 1 calc R U P C 2
H29E H 1.011726 0.437361 0.483518 0.215 Uiso 0.365(10) 1 calc R U P C 2
H29F H 0.929014 0.472296 0.460979 0.215 Uiso 0.365(10) 1 calc R U P C 2
C30' C 0.8686(11) 0.4300(7) 0.5755(7) 0.125(7) Uani 0.365(10) 1 d D . P C 2
H30D H 0.854144 0.464162 0.570284 0.187 Uiso 0.365(10) 1 calc R U P C 2
H30E H 0.925022 0.426338 0.603837 0.187 Uiso 0.365(10) 1 calc R U P C 2
H30F H 0.817347 0.413723 0.599566 0.187 Uiso 0.365(10) 1 calc R U P C 2
C31' C 0.9234(14) 0.3578(5) 0.5115(11) 0.138(7) Uani 0.365(10) 1 d D U P C 2
H31D H 0.878133 0.337121 0.535130 0.207 Uiso 0.365(10) 1 calc R U P C 2
H31E H 0.979578 0.359632 0.540409 0.207 Uiso 0.365(10) 1 calc R U P C 2
H31F H 0.938423 0.344531 0.464577 0.207 Uiso 0.365(10) 1 calc R U P C 2
C32 C 0.8528(5) 0.5979(3) 0.250000 0.098(2) Uani 1 2 d DS T P . .
C33 C 0.9329(7) 0.5758(5) 0.2912(7) 0.155(5) Uani 0.5 1 d D . P D -1
H33A H 0.910792 0.564379 0.337534 0.232 Uiso 0.5 1 calc R U P D -1
H33B H 0.981067 0.600056 0.298502 0.232 Uiso 0.5 1 calc R U P D -1
H33C H 0.958423 0.548807 0.264206 0.232 Uiso 0.5 1 calc R U P D -1
C34 C 0.8218(9) 0.6448(4) 0.2848(6) 0.156(5) Uani 0.5 1 d D . P D -1
H34A H 0.870964 0.668828 0.280322 0.234 Uiso 0.5 1 calc R U P D -1
H34B H 0.808733 0.639168 0.335294 0.234 Uiso 0.5 1 calc R U P D -1
H34C H 0.765924 0.656547 0.261097 0.234 Uiso 0.5 1 calc R U P D -1
C35 C 0.8854(7) 0.6098(4) 0.1742(5) 0.114(4) Uani 0.5 1 d D . P D -1
H35A H 0.901865 0.580029 0.149426 0.171 Uiso 0.5 1 calc R U P D -1
H35B H 0.939558 0.630839 0.176543 0.171 Uiso 0.5 1 calc R U P D -1
H35C H 0.835685 0.626028 0.148340 0.171 Uiso 0.5 1 calc R U P D -1
O15 O 0.4635(7) 0.6173(4) 0.3488(6) 0.119(3) Uani 0.601(8) 1 d D U P E 1
C36 C 0.4171(8) 0.6434(5) 0.4025(6) 0.141(4) Uani 0.601(8) 1 d D U P E 1
H36A H 0.398152 0.621624 0.441592 0.169 Uiso 0.601(8) 1 calc R U P E 1
H36B H 0.361238 0.658933 0.382844 0.169 Uiso 0.601(8) 1 calc R U P E 1
C37 C 0.4805(9) 0.6789(4) 0.4286(6) 0.129(3) Uani 0.601(8) 1 d D U P E 1
H37A H 0.493250 0.673502 0.479730 0.154 Uiso 0.601(8) 1 calc R U P E 1
H37B H 0.453718 0.711411 0.422968 0.154 Uiso 0.601(8) 1 calc R U P E 1
C38 C 0.5689(9) 0.6749(4) 0.3860(8) 0.137(4) Uani 0.601(8) 1 d D U P E 1
H38A H 0.580101 0.704413 0.358004 0.165 Uiso 0.601(8) 1 calc R U P E 1
H38B H 0.622463 0.669194 0.417694 0.165 Uiso 0.601(8) 1 calc R U P E 1
C39 C 0.5538(8) 0.6348(5) 0.3404(8) 0.170(5) Uani 0.601(8) 1 d D U P E 1
H39A H 0.563596 0.644587 0.290285 0.204 Uiso 0.601(8) 1 calc R U P E 1
H39B H 0.598696 0.609146 0.351830 0.204 Uiso 0.601(8) 1 calc R U P E 1
O15' O 0.4238(11) 0.6212(5) 0.3492(10) 0.117(4) Uani 0.399(8) 1 d D U P E 2
C36' C 0.4077(12) 0.6702(5) 0.3406(12) 0.143(7) Uani 0.399(8) 1 d D . P E 2
H36C H 0.345551 0.678717 0.358561 0.172 Uiso 0.399(8) 1 calc R U P E 2
H36D H 0.411348 0.679074 0.289656 0.172 Uiso 0.399(8) 1 calc R U P E 2
C37' C 0.4773(13) 0.6951(5) 0.3804(12) 0.136(5) Uani 0.399(8) 1 d D U P E 2
H37C H 0.453025 0.706049 0.426930 0.163 Uiso 0.399(8) 1 calc R U P E 2
H37D H 0.500723 0.723230 0.353689 0.163 Uiso 0.399(8) 1 calc R U P E 2
C38' C 0.5546(12) 0.6568(6) 0.3905(17) 0.153(5) Uani 0.399(8) 1 d D U P E 2
H38C H 0.595463 0.654538 0.348405 0.184 Uiso 0.399(8) 1 calc R U P E 2
H38D H 0.592012 0.662856 0.433660 0.184 Uiso 0.399(8) 1 calc R U P E 2
C39' C 0.4970(13) 0.6150(5) 0.3981(10) 0.129(5) Uani 0.399(8) 1 d D U P E 2
H39C H 0.532342 0.585473 0.386978 0.155 Uiso 0.399(8) 1 calc R U P E 2
H39D H 0.473012 0.612513 0.447304 0.155 Uiso 0.399(8) 1 calc R U P E 2
O17 O 0.164(2) 0.2903(11) 0.5261(18) 0.203(10) Uani 0.283(12) 1 d D U P F -1
C44 C 0.114(3) 0.2630(16) 0.5752(16) 0.207(11) Uani 0.283(12) 1 d D U P F -1
H44A H 0.082096 0.284321 0.609570 0.248 Uiso 0.283(12) 1 calc R U P F -1
H44B H 0.155650 0.241411 0.601934 0.248 Uiso 0.283(12) 1 calc R U P F -1
C45 C 0.047(3) 0.2355(19) 0.535(2) 0.274(12) Uani 0.283(12) 1 d D U P F -1
H45A H -0.014082 0.251019 0.535263 0.329 Uiso 0.283(12) 1 calc R U P F -1
H45B H 0.041622 0.202388 0.553948 0.329 Uiso 0.283(12) 1 calc R U P F -1
C46 C 0.092(4) 0.2360(17) 0.460(2) 0.245(18) Uani 0.283(12) 1 d D . P F -1
H46A H 0.145619 0.214261 0.456033 0.294 Uiso 0.283(12) 1 calc R U P F -1
H46B H 0.046471 0.228253 0.421732 0.294 Uiso 0.283(12) 1 calc R U P F -1
C47 C 0.118(2) 0.2862(15) 0.4592(18) 0.206(12) Uani 0.283(12) 1 d D . P F -1
H47A H 0.160129 0.293604 0.419119 0.247 Uiso 0.283(12) 1 calc R U P F -1
H47B H 0.063460 0.307474 0.456778 0.247 Uiso 0.283(12) 1 calc R U P F -1
O17' O 0.206(2) 0.2598(17) 0.492(3) 0.24(2) Uani 0.217(12) 1 d D . P F -2
C44' C 0.141(4) 0.265(3) 0.548(4) 0.206(10) Uani 0.217(12) 1 d D U P F -2
H44C H 0.122977 0.299263 0.552468 0.247 Uiso 0.217(12) 1 calc R U P F -2
H44D H 0.168185 0.254248 0.593263 0.247 Uiso 0.217(12) 1 calc R U P F -2
C45' C 0.063(3) 0.236(3) 0.528(3) 0.273(13) Uani 0.217(12) 1 d D U P F -2
H45C H 0.017382 0.254501 0.500266 0.328 Uiso 0.217(12) 1 calc R U P F -2
H45D H 0.032392 0.222457 0.570957 0.328 Uiso 0.217(12) 1 calc R U P F -2
C46' C 0.109(4) 0.1961(18) 0.483(3) 0.27(2) Uani 0.217(12) 1 d D . P F -2
H46C H 0.138688 0.171276 0.512804 0.324 Uiso 0.217(12) 1 calc R U P F -2
H46D H 0.064314 0.180628 0.450141 0.324 Uiso 0.217(12) 1 calc R U P F -2
C47' C 0.176(4) 0.2239(19) 0.444(2) 0.199(16) Uani 0.217(12) 1 d D . P F -2
H47C H 0.228946 0.203513 0.429734 0.239 Uiso 0.217(12) 1 calc R U P F -2
H47D H 0.148336 0.238410 0.401452 0.239 Uiso 0.217(12) 1 calc R U P F -2

loop_
_atom_site_aniso_label
_atom_site_aniso_U_11
_atom_site_aniso_U_22
_atom_site_aniso_U_33
_atom_site_aniso_U_23
_atom_site_aniso_U_13
_atom_site_aniso_U_12
V1 0.0633(5) 0.0500(4) 0.0407(4) 0.000 0.000 -0.0049(3)
V2 0.0868(7) 0.0645(6) 0.0783(6) 0.000 0.000 -0.0205(5)
V3 0.0726(4) 0.0713(4) 0.0531(3) 0.0083(3) 0.0097(3) -0.0090(3)
V4 0.0561(4) 0.0643(5) 0.0435(4) 0.000 0.000 -0.0017(4)
V5 0.0675(6) 0.0934(8) 0.0844(7) 0.000 0.000 -0.0194(5)
O2 0.128(4) 0.064(2) 0.107(3) 0.000 0.000 -0.028(2)
O3 0.101(2) 0.090(2) 0.0600(15) 0.0117(13) 0.0187(14) -0.0049(15)
O4 0.077(2) 0.064(2) 0.055(2) 0.000 0.000 0.0043(17)
O5 0.068(3) 0.143(5) 0.127(4) 0.000 0.000 -0.025(3)
O6 0.076(2) 0.0504(17) 0.0595(18) 0.000 0.000 -0.0045(16)
O7 0.0636(13) 0.0603(13) 0.0428(11) 0.0051(9) 0.0016(9) -0.0057(10)
O8 0.0535(15) 0.0487(15) 0.0400(13) 0.000 0.000 -0.0037(13)
O9 0.0884(19) 0.0700(16) 0.0747(16) 0.0149(13) 0.0118(13) -0.0172(13)
O10 0.0670(14) 0.0640(14) 0.0452(11) 0.0007(10) 0.0080(10) -0.0013(11)
O11 0.080(3) 0.083(3) 0.118(3) 0.000 0.000 -0.030(2)
O12 0.0659(16) 0.110(2) 0.0759(17) 0.0105(15) 0.0146(14) -0.0153(15)
O13 0.0579(19) 0.084(3) 0.075(2) 0.000 0.000 -0.0036(18)
O14 0.0609(19) 0.063(2) 0.0535(18) 0.000 0.000 -0.0118(15)
N1 0.065(2) 0.059(2) 0.0502(18) 0.000 0.000 0.0045(17)
C1 0.079(7) 0.074(6) 0.048(5) 0.000 0.000 0.005(5)
C2 0.082(9) 0.191(19) 0.072(9) 0.000 0.000 0.018(10)
O1 0.065(2) 0.059(2) 0.0502(18) 0.000 0.000 0.0045(17)
O16 0.077(7) 0.111(8) 0.088(8) 0.006(6) 0.004(6) 0.013(6)
C40 0.092(15) 0.115(10) 0.095(12) 0.009(7) 0.000(8) 0.010(8)
C41 0.070(11) 0.131(11) 0.091(11) 0.009(8) 0.009(8) 0.006(9)
C42 0.075(12) 0.130(11) 0.089(11) 0.006(7) 0.006(8) 0.002(9)
C43 0.113(16) 0.117(10) 0.093(13) 0.005(7) -0.009(8) 0.003(8)
C3 0.116(4) 0.075(3) 0.091(3) 0.018(2) 0.019(3) -0.027(3)
C4 0.098(3) 0.083(3) 0.0535(19) -0.0100(18) 0.0215(19) 0.006(2)
C5 0.099(5) 0.099(5) 0.166(8) 0.000 0.000 -0.043(4)
C6 0.079(3) 0.198(7) 0.107(4) -0.009(4) 0.032(3) -0.005(4)
C7 0.060(3) 0.102(5) 0.145(7) 0.000 0.000 0.010(3)
C8 0.087(4) 0.041(2) 0.072(3) 0.000 0.000 0.002(2)
C9 0.099(3) 0.0503(18) 0.068(2) 0.0068(16) 0.001(2) -0.0014(19)
C10 0.109(3) 0.060(2) 0.083(3) 0.0074(19) -0.008(2) 0.018(2)
C11 0.101(4) 0.058(3) 0.093(4) 0.000 0.000 0.019(3)
C12 0.069(2) 0.065(2) 0.0388(14) 0.0034(13) -0.0015(13) 0.0019(16)
C13 0.0655(19) 0.0633(19) 0.0392(14) 0.0002(13) 0.0010(13) 0.0011(15)
C14 0.072(2) 0.074(2) 0.0473(16) -0.0024(15) -0.0028(15) 0.0006(18)
C15 0.075(2) 0.086(3) 0.060(2) 0.0011(19) -0.0090(18) 0.009(2)
C16 0.094(3) 0.079(3) 0.058(2) 0.0110(18) -0.0047(19) 0.019(2)
C17 0.083(2) 0.061(2) 0.0486(16) 0.0054(15) -0.0021(16) 0.0033(17)
C18 0.053(2) 0.049(2) 0.046(2) 0.000 0.000 -0.0041(18)
C19 0.0610(18) 0.0500(16) 0.0452(15) -0.0028(12) -0.0014(13) -0.0007(14)
C20 0.067(2) 0.069(2) 0.0563(19) -0.0051(16) -0.0087(15) -0.0117(17)
C21 0.065(3) 0.071(3) 0.072(3) 0.000 0.000 -0.013(3)
C22 0.107(3) 0.058(2) 0.060(2) 0.0168(16) -0.0034(19) 0.002(2)
C23 0.0667(19) 0.0586(18) 0.0400(14) -0.0054(13) 0.0002(13) 0.0007(15)
C24 0.161(7) 0.111(6) 0.113(7) -0.025(9) -0.005(11) 0.073(5)
C25 0.185(9) 0.114(6) 0.155(18) -0.029(9) -0.004(11) 0.079(6)
C26 0.186(16) 0.164(14) 0.138(10) -0.022(10) -0.032(11) 0.089(11)
C27 0.141(11) 0.177(15) 0.135(12) -0.008(9) -0.007(9) 0.066(10)
C28 0.084(6) 0.107(6) 0.103(6) 0.016(4) -0.028(5) 0.011(4)
C29 0.112(6) 0.151(9) 0.114(6) 0.041(6) -0.056(5) -0.025(6)
C30 0.084(5) 0.146(8) 0.170(10) 0.004(7) -0.015(6) 0.017(6)
C31 0.099(6) 0.124(6) 0.152(9) 0.020(5) -0.059(6) -0.010(5)
C28' 0.086(9) 0.132(10) 0.103(9) -0.035(7) -0.040(7) 0.032(7)
C29' 0.095(10) 0.185(14) 0.151(13) -0.027(10) -0.037(9) 0.009(9)
C30' 0.112(11) 0.159(15) 0.104(9) -0.043(9) -0.060(7) 0.047(10)
C31' 0.122(13) 0.146(10) 0.145(14) -0.038(9) -0.063(11) 0.051(9)
C32 0.095(4) 0.111(5) 0.089(4) 0.000 0.000 -0.049(4)
C33 0.096(7) 0.188(12) 0.181(11) 0.049(8) -0.022(7) -0.061(7)
C34 0.152(9) 0.120(7) 0.196(13) -0.040(7) 0.043(8) -0.079(6)
C35 0.086(7) 0.138(10) 0.119(7) 0.004(6) 0.015(5) -0.055(6)
O15 0.146(7) 0.116(5) 0.096(5) -0.044(4) 0.011(5) -0.041(5)
C36 0.163(7) 0.155(8) 0.104(6) -0.065(7) 0.022(6) -0.027(6)
C37 0.201(8) 0.085(6) 0.100(6) -0.022(5) -0.018(6) -0.016(6)
C38 0.196(8) 0.099(7) 0.118(7) -0.009(6) -0.025(6) -0.040(6)
C39 0.149(7) 0.142(8) 0.218(11) -0.080(8) 0.028(7) -0.054(6)
O15' 0.162(9) 0.088(5) 0.100(7) -0.009(5) -0.030(7) 0.009(6)
C36' 0.169(11) 0.081(7) 0.180(16) 0.002(7) -0.050(11) 0.020(6)
C37' 0.190(11) 0.077(7) 0.141(12) 0.001(6) -0.035(9) 0.006(6)
C38' 0.180(9) 0.113(9) 0.167(12) 0.007(9) -0.054(8) -0.009(7)
C39' 0.180(10) 0.085(7) 0.122(10) -0.009(6) -0.054(9) 0.009(6)
O17 0.20(2) 0.22(2) 0.187(15) 0.015(14) 0.056(15) 0.032(14)
C44 0.23(2) 0.21(2) 0.183(16) 0.008(14) 0.059(14) 0.014(16)
C45 0.30(2) 0.33(3) 0.200(16) -0.024(16) 0.075(15) -0.072(19)
C46 0.27(4) 0.27(3) 0.195(17) 0.005(16) 0.056(18) 0.00(2)
C47 0.17(3) 0.27(3) 0.186(16) 0.003(15) 0.074(14) 0.032(17)
O17' 0.28(2) 0.20(4) 0.23(3) 0.02(3) 0.08(2) 0.00(3)
C44' 0.23(2) 0.20(2) 0.188(17) 0.027(16) 0.043(16) 0.014(15)
C45' 0.29(2) 0.32(3) 0.20(2) -0.036(19) 0.079(16) -0.072(18)
C46' 0.38(4) 0.25(2) 0.18(3) 0.020(18) 0.14(3) -0.09(2)
C47' 0.28(3) 0.15(2) 0.17(2) 0.070(15) 0.08(2) 0.00(2)

loop_
_atom_type_symbol
_atom_type_description
_atom_type_scat_dispersion_real
_atom_type_scat_dispersion_imag
_atom_type_scat_source
C C 0.0181 0.0091 'International Tables Vol C Tables 4.2.6.8 and 6.1.1.4'
H H 0.0000 0.0000 'International Tables Vol C Tables 4.2.6.8 and 6.1.1.4'
N N 0.0311 0.0180 'International Tables Vol C Tables 4.2.6.8 and 6.1.1.4'
O O 0.0492 0.0322 'International Tables Vol C Tables 4.2.6.8 and 6.1.1.4'
V V 0.0687 2.1097 'International Tables Vol C Tables 4.2.6.8 and 6.1.1.4'

loop_
_geom_angle_atom_site_label_1
_geom_angle_atom_site_label_2
_geom_angle_atom_site_label_3
_geom_angle
_geom_angle_site_symmetry_1
_geom_angle_site_symmetry_3
_geom_angle_publ_flag
O6 V1 O7 89.99(7) . . ?
O6 V1 O7 89.99(7) . 6_556 ?
O6 V1 O8 174.52(15) . . ?
O6 V1 O14 87.18(14) . . ?
O6 V1 N1 93.09(14) . . ?
O6 V1 O1 93.09(14) . . ?
O7 V1 O7 174.11(15) . 6_556 ?
O7 V1 O8 89.73(7) 6_556 . ?
O7 V1 O8 89.73(7) . . ?
O7 V1 O14 87.06(7) . . ?
O7 V1 O14 87.06(7) 6_556 . ?
O7 V1 N1 92.94(7) . . ?
O7 V1 N1 92.94(7) 6_556 . ?
O7 V1 O1 92.94(7) 6_556 . ?
O7 V1 O1 92.94(7) . . ?
O8 V1 O14 87.34(13) . . ?
O8 V1 N1 92.39(13) . . ?
O8 V1 O1 92.39(13) . . ?
O14 V1 N1 179.73(13) . . ?
O14 V1 O1 179.73(13) . . ?
O2 V2 O6 99.9(2) . . ?
O2 V2 O9 101.44(8) . . ?
O2 V2 O9 101.44(8) . 6_556 ?
O2 V2 O11 103.5(2) . . ?
O2 V2 O14 176.7(2) . . ?
O6 V2 O14 76.80(12) . . ?
O9 V2 O6 87.23(8) 6_556 . ?
O9 V2 O6 87.23(8) . . ?
O9 V2 O9 157.07(16) 6_556 . ?
O9 V2 O14 78.53(8) 6_556 . ?
O9 V2 O14 78.54(8) . . ?
O11 V2 O6 156.59(17) . . ?
O11 V2 O9 88.15(9) . 6_556 ?
O11 V2 O9 88.15(9) . . ?
O11 V2 O14 79.79(15) . . ?
O3 V3 O7 101.11(13) . . ?
O3 V3 O9 102.64(13) . . ?
O3 V3 O10 101.43(12) . . ?
O3 V3 O12 102.75(14) . . ?
O3 V3 O14 177.48(14) . . ?
O7 V3 O14 76.79(10) . . ?
O9 V3 O7 87.76(10) . . ?
O9 V3 O10 155.92(11) . . ?
O9 V3 O14 78.76(11) . . ?
O10 V3 O7 86.59(9) . . ?
O10 V3 O14 77.15(10) . . ?
O12 V3 O7 156.12(11) . . ?
O12 V3 O9 87.98(12) . . ?
O12 V3 O10 87.79(11) . . ?
O12 V3 O14 79.34(12) . . ?
O4 V4 O14 178.37(15) . . ?
O8 V4 O4 94.20(14) . . ?
O8 V4 O14 84.17(12) . . ?
O10 V4 O4 94.91(7) 6_556 . ?
O10 V4 O4 94.90(7) . . ?
O10 V4 O8 89.52(7) 6_556 . ?
O10 V4 O8 89.52(7) . . ?
O10 V4 O10 170.19(15) . 6_556 ?
O10 V4 O14 85.09(7) 6_556 . ?
O10 V4 O14 85.09(7) . . ?
O13 V4 O4 95.83(16) . . ?
O13 V4 O8 169.97(15) . . ?
O13 V4 O10 89.62(7) . 6_556 ?
O13 V4 O10 89.62(7) . . ?
O13 V4 O14 85.80(15) . . ?
O5 V5 O11 101.0(2) . . ?
O5 V5 O12 100.47(9) . 6_556 ?
O5 V5 O12 100.47(9) . . ?
O5 V5 O13 100.3(2) . . ?
O5 V5 O14 178.7(2) . . ?
O11 V5 O12 88.26(9) . . ?
O11 V5 O12 88.25(9) . 6_556 ?
O11 V5 O13 158.69(18) . . ?
O11 V5 O14 80.36(15) . . ?
O12 V5 O12 159.06(17) 6_556 . ?
O12 V5 O14 79.53(8) 6_556 . ?
O12 V5 O14 79.53(8) . . ?
O13 V5 O12 87.90(9) . 6_556 ?
O13 V5 O12 87.89(9) . . ?
O13 V5 O14 78.33(13) . . ?
V4 O4 H4 114(4) . . ?
V4 O4 H4 114(4) . 6_556 ?
H4 O4 H4 123(7) . 6_556 ?
V1 O6 V2 105.34(17) . . ?
C8 O6 V1 120.3(3) . . ?
C8 O6 V2 134.3(3) . . ?
V1 O7 V3 105.14(11) . . ?
C12 O7 V1 118.5(2) . . ?
C12 O7 V3 136.32(19) . . ?
V1 O8 V4 97.21(12) . . ?
C18 O8 V1 122.2(3) . . ?
C18 O8 V4 140.6(3) . . ?
V3 O9 V2 113.40(13) . . ?
C3 O9 V2 118.4(3) . . ?
C3 O9 V3 117.2(3) . . ?
V4 O10 V3 107.04(11) . . ?
C4 O10 V3 119.1(2) . . ?
C4 O10 V4 125.9(2) . . ?
V5 O11 V2 111.69(19) . . ?
C5 O11 V2 125.7(5) . . ?
C5 O11 V5 122.6(5) . . ?
V3 O12 V5 112.14(13) . . ?
C6 O12 V3 124.9(4) . . ?
C6 O12 V5 122.7(4) . . ?
V4 O13 V5 106.00(18) . . ?
C7 O13 V4 129.8(4) . . ?
C7 O13 V5 124.2(4) . . ?
V1 O14 V2 90.68(13) . . ?
V1 O14 V3 91.01(8) . 6_556 ?
V1 O14 V3 91.00(8) . . ?
V1 O14 V4 91.29(12) . . ?
V1 O14 V5 178.84(17) . . ?
V3 O14 V2 89.27(8) . . ?
V3 O14 V2 89.28(8) 6_556 . ?
V3 O14 V3 177.54(16) . 6_556 ?
V4 O14 V2 178.03(17) . . ?
V4 O14 V3 90.69(8) . . ?
V4 O14 V3 90.69(8) . 6_556 ?
V4 O14 V5 89.88(13) . . ?
V5 O14 V2 88.16(11) . . ?
V5 O14 V3 88.98(8) . . ?
V5 O14 V3 88.98(8) . 6_556 ?
C1 N1 V1 178.9(6) . . ?
N1 C1 C2 177.9(13) . . ?
C43 O16 C40 106.7(15) . . ?
O16 C40 H40A 110.6 . . ?
O16 C40 H40B 110.6 . . ?
O16 C40 C41 105.6(14) . . ?
H40A C40 H40B 108.7 . . ?
C41 C40 H40A 110.6 . . ?
C41 C40 H40B 110.6 . . ?
C40 C41 H41A 110.8 . . ?
C40 C41 H41B 110.8 . . ?
C40 C41 C42 104.7(12) . . ?
H41A C41 H41B 108.9 . . ?
C42 C41 H41A 110.8 . . ?
C42 C41 H41B 110.8 . . ?
C41 C42 H42A 111.0 . . ?
C41 C42 H42B 111.0 . . ?
H42A C42 H42B 109.0 . . ?
C43 C42 C41 104.0(12) . . ?
C43 C42 H42A 111.0 . . ?
C43 C42 H42B 111.0 . . ?
O16 C43 C42 105.1(14) . . ?
O16 C43 H43A 110.7 . . ?
O16 C43 H43B 110.7 . . ?
C42 C43 H43A 110.7 . . ?
C42 C43 H43B 110.7 . . ?
H43A C43 H43B 108.8 . . ?
O9 C3 H3A 109.5 . . ?
O9 C3 H3B 109.5 . . ?
O9 C3 H3C 109.5 . . ?
H3A C3 H3B 109.5 . . ?
H3A C3 H3C 109.5 . . ?
H3B C3 H3C 109.5 . . ?
O10 C4 H4A 109.5 . . ?
O10 C4 H4B 109.5 . . ?
O10 C4 H4C 109.5 . . ?
H4A C4 H4B 109.5 . . ?
H4A C4 H4C 109.5 . . ?
H4B C4 H4C 109.5 . . ?
O11 C5 H5A 109.5 . . ?
O11 C5 H5B 109.5 . . ?
O11 C5 H5C 109.5 . . ?
H5A C5 H5B 109.5 . . ?
H5A C5 H5C 109.5 . . ?
H5B C5 H5C 109.5 . . ?
O12 C6 H6A 109.5 . . ?
O12 C6 H6B 109.5 . . ?
O12 C6 H6C 109.5 . . ?
H6A C6 H6B 109.5 . . ?
H6A C6 H6C 109.5 . . ?
H6B C6 H6C 109.5 . . ?
O13 C7 H7A 109.5 . . ?
O13 C7 H7B 109.5 . . ?
O13 C7 H7C 109.5 . . ?
H7A C7 H7B 109.5 . . ?
H7A C7 H7C 109.5 . . ?
H7B C7 H7C 109.5 . . ?
O6 C8 C9 118.8(3) . . ?
O6 C8 C9 118.8(3) . 6_556 ?
C9 C8 C9 122.1(5) 6_556 . ?
C8 C9 C10 117.5(4) . . ?
C8 C9 C22 122.0(4) . . ?
C10 C9 C22 120.5(4) . . ?
C9 C10 H10 118.7 . . ?
C11 C10 C9 122.5(4) . . ?
C11 C10 H10 118.7 . . ?
C10 C11 C10 117.7(6) 6_556 . ?
C10 C11 C24 123.3(8) 6_556 . ?
C10 C11 C24 118.9(8) . . ?
O7 C12 C13 119.2(3) . . ?
O7 C12 C17 119.0(3) . . ?
C13 C12 C17 121.5(3) . . ?
C12 C13 C14 117.7(3) . . ?
C12 C13 C23 121.8(3) . . ?
C14 C13 C23 120.5(3) . . ?
C13 C14 H14 118.8 . . ?
C15 C14 C13 122.4(4) . . ?
C15 C14 H14 118.8 . . ?
C14 C15 C16 117.6(4) . . ?
C14 C15 C28 122.7(5) . . ?
C14 C15 C28' 119.6(6) . . ?
C16 C15 C28 119.7(5) . . ?
C16 C15 C28' 122.8(6) . . ?
C15 C16 H16 118.6 . . ?
C17 C16 C15 122.8(4) . . ?
C17 C16 H16 118.6 . . ?
C12 C17 C22 121.1(3) . . ?
C16 C17 C12 118.0(4) . . ?
C16 C17 C22 120.8(3) . . ?
O8 C18 C19 118.8(2) . . ?
O8 C18 C19 118.8(2) . 6_556 ?
C19 C18 C19 122.3(4) . 6_556 ?
C18 C19 C20 117.6(3) . . ?
C18 C19 C23 121.7(3) . . ?
C20 C19 C23 120.7(3) . . ?
C19 C20 H20 118.9 . . ?
C21 C20 C19 122.3(3) . . ?
C21 C20 H20 118.9 . . ?
C20 C21 C20 117.6(5) 6_556 . ?
C20 C21 C32 121.2(2) . . ?
C20 C21 C32 121.2(2) 6_556 . ?
C9 C22 C17 111.9(3) . . ?
C9 C22 H22A 109.2 . . ?
C9 C22 H22B 109.2 . . ?
C17 C22 H22A 109.2 . . ?
C17 C22 H22B 109.2 . . ?
H22A C22 H22B 107.9 . . ?
C13 C23 C19 113.7(3) . . ?
C13 C23 H23A 108.8 . . ?
C13 C23 H23B 108.8 . . ?
C19 C23 H23A 108.8 . . ?
C19 C23 H23B 108.8 . . ?
H23A C23 H23B 107.7 . . ?
C25 C24 C11 105.5(7) . . ?
C25 C24 C26 109.3(8) . . ?
C25 C24 C27 109.2(8) . . ?
C26 C24 C11 113.7(16) . . ?
C26 C24 C27 109.6(8) . . ?
C27 C24 C11 109.3(15) . . ?
C24 C25 H25A 109.5 . . ?
C24 C25 H25B 109.5 . . ?
C24 C25 H25C 109.5 . . ?
H25A C25 H25B 109.5 . . ?
H25A C25 H25C 109.5 . . ?
H25B C25 H25C 109.5 . . ?
C24 C26 H26A 109.5 . . ?
C24 C26 H26B 109.5 . . ?
C24 C26 H26C 109.5 . . ?
H26A C26 H26B 109.5 . . ?
H26A C26 H26C 109.5 . . ?
H26B C26 H26C 109.5 . . ?
C24 C27 H27A 109.5 . . ?
C24 C27 H27B 109.5 . . ?
C24 C27 H27C 109.5 . . ?
H27A C27 H27B 109.5 . . ?
H27A C27 H27C 109.5 . . ?
H27B C27 H27C 109.5 . . ?
C15 C28 C29 108.3(7) . . ?
C15 C28 C30 109.8(7) . . ?
C15 C28 C31 112.6(6) . . ?
C29 C28 C30 109.8(7) . . ?
C29 C28 C31 107.9(7) . . ?
C31 C28 C30 108.4(7) . . ?
C28 C29 H29A 109.5 . . ?
C28 C29 H29B 109.5 . . ?
C28 C29 H29C 109.5 . . ?
H29A C29 H29B 109.5 . . ?
H29A C29 H29C 109.5 . . ?
H29B C29 H29C 109.5 . . ?
C28 C30 H30A 109.5 . . ?
C28 C30 H30B 109.5 . . ?
C28 C30 H30C 109.5 . . ?
H30A C30 H30B 109.5 . . ?
H30A C30 H30C 109.5 . . ?
H30B C30 H30C 109.5 . . ?
C28 C31 H31A 109.5 . . ?
C28 C31 H31B 109.5 . . ?
C28 C31 H31C 109.5 . . ?
H31A C31 H31B 109.5 . . ?
H31A C31 H31C 109.5 . . ?
H31B C31 H31C 109.5 . . ?
C29' C28' C15 110.1(11) . . ?
C30' C28' C15 107.7(10) . . ?
C30' C28' C29' 108.7(10) . . ?
C30' C28' C31' 109.0(9) . . ?
C31' C28' C15 112.0(11) . . ?
C31' C28' C29' 109.3(10) . . ?
C28' C29' H29D 109.5 . . ?
C28' C29' H29E 109.5 . . ?
C28' C29' H29F 109.5 . . ?
H29D C29' H29E 109.5 . . ?
H29D C29' H29F 109.5 . . ?
H29E C29' H29F 109.5 . . ?
C28' C30' H30D 109.5 . . ?
C28' C30' H30E 109.5 . . ?
C28' C30' H30F 109.5 . . ?
H30D C30' H30E 109.5 . . ?
H30D C30' H30F 109.5 . . ?
H30E C30' H30F 109.5 . . ?
C28' C31' H31D 109.5 . . ?
C28' C31' H31E 109.5 . . ?
C28' C31' H31F 109.5 . . ?
H31D C31' H31E 109.5 . . ?
H31D C31' H31F 109.5 . . ?
H31E C31' H31F 109.5 . . ?
C21 C32 C35 111.9(4) . . ?
C33 C32 C21 108.9(6) . . ?
C33 C32 C34 110.6(7) . . ?
C33 C32 C35 108.9(7) . . ?
C34 C32 C21 108.9(6) . . ?
C34 C32 C35 107.6(7) . . ?
C32 C33 H33A 109.5 . . ?
C32 C33 H33B 109.5 . . ?
C32 C33 H33C 109.5 . . ?
H33A C33 H33B 109.5 . . ?
H33A C33 H33C 109.5 . . ?
H33B C33 H33C 109.5 . . ?
C32 C34 H34A 109.5 . . ?
C32 C34 H34B 109.5 . . ?
C32 C34 H34C 109.5 . . ?
H34A C34 H34B 109.5 . . ?
H34A C34 H34C 109.5 . . ?
H34B C34 H34C 109.5 . . ?
C32 C35 H35A 109.5 . . ?
C32 C35 H35B 109.5 . . ?
C32 C35 H35C 109.5 . . ?
H35A C35 H35B 109.5 . . ?
H35A C35 H35C 109.5 . . ?
H35B C35 H35C 109.5 . . ?
C39 O15 C36 110.1(8) . . ?
O15 C36 H36A 110.3 . . ?
O15 C36 H36B 110.3 . . ?
O15 C36 C37 107.1(8) . . ?
H36A C36 H36B 108.6 . . ?
C37 C36 H36A 110.3 . . ?
C37 C36 H36B 110.3 . . ?
C36 C37 H37A 110.1 . . ?
C36 C37 H37B 110.1 . . ?
C36 C37 C38 108.0(8) . . ?
H37A C37 H37B 108.4 . . ?
C38 C37 H37A 110.1 . . ?
C38 C37 H37B 110.1 . . ?
C37 C38 H38A 110.9 . . ?
C37 C38 H38B 110.9 . . ?
H38A C38 H38B 108.9 . . ?
C39 C38 C37 104.3(8) . . ?
C39 C38 H38A 110.9 . . ?
C39 C38 H38B 110.9 . . ?
O15 C39 C38 110.4(9) . . ?
O15 C39 H39A 109.6 . . ?
O15 C39 H39B 109.6 . . ?
C38 C39 H39A 109.6 . . ?
C38 C39 H39B 109.6 . . ?
H39A C39 H39B 108.1 . . ?
C36' O15' C39' 108.6(11) . . ?
O15' C36' H36C 110.3 . . ?
O15' C36' H36D 110.3 . . ?
O15' C36' C37' 107.3(11) . . ?
H36C C36' H36D 108.5 . . ?
C37' C36' H36C 110.3 . . ?
C37' C36' H36D 110.3 . . ?
C36' C37' H37C 111.0 . . ?
C36' C37' H37D 111.0 . . ?
C36' C37' C38' 103.7(11) . . ?
H37C C37' H37D 109.0 . . ?
C38' C37' H37C 111.0 . . ?
C38' C37' H37D 111.0 . . ?
C37' C38' H38C 112.0 . . ?
C37' C38' H38D 112.0 . . ?
H38C C38' H38D 109.7 . . ?
C39' C38' C37' 98.7(12) . . ?
C39' C38' H38C 112.0 . . ?
C39' C38' H38D 112.0 . . ?
O15' C39' C38' 105.7(13) . . ?
O15' C39' H39C 110.6 . . ?
O15' C39' H39D 110.6 . . ?
C38' C39' H39C 110.6 . . ?
C38' C39' H39D 110.6 . . ?
H39C C39' H39D 108.7 . . ?
C44 O17 C47 107.1(17) . . ?
O17 C44 H44A 110.3 . . ?
O17 C44 H44B 110.3 . . ?
O17 C44 C45 107.0(16) . . ?
H44A C44 H44B 108.6 . . ?
C45 C44 H44A 110.3 . . ?
C45 C44 H44B 110.3 . . ?
C44 C45 H45A 111.5 . . ?
C44 C45 H45B 111.5 . . ?
C44 C45 C46 101.3(16) . . ?
H45A C45 H45B 109.3 . . ?
C46 C45 H45A 111.5 . . ?
C46 C45 H45B 111.5 . . ?
C45 C46 H46A 112.4 . . ?
C45 C46 H46B 112.4 . . ?
H46A C46 H46B 109.9 . . ?
C47 C46 C45 97.0(18) . . ?
C47 C46 H46A 112.4 . . ?
C47 C46 H46B 112.4 . . ?
O17 C47 C46 101.3(19) . . ?
O17 C47 H47A 111.5 . . ?
O17 C47 H47B 111.5 . . ?
C46 C47 H47A 111.5 . . ?
C46 C47 H47B 111.5 . . ?
H47A C47 H47B 109.3 . . ?
C44' O17' C47' 110.3(18) . . ?
O17' C44' H44C 110.5 . . ?
O17' C44' H44D 110.5 . . ?
O17' C44' C45' 106.0(19) . . ?
H44C C44' H44D 108.7 . . ?
C45' C44' H44C 110.5 . . ?
C45' C44' H44D 110.5 . . ?
C44' C45' H45C 111.4 . . ?
C44' C45' H45D 111.4 . . ?
C44' C45' C46' 101.7(19) . . ?
H45C C45' H45D 109.3 . . ?
C46' C45' H45C 111.4 . . ?
C46' C45' H45D 111.4 . . ?
C45' C46' H46C 111.7 . . ?
C45' C46' H46D 111.7 . . ?
H46C C46' H46D 109.5 . . ?
C47' C46' C45' 100.4(18) . . ?
C47' C46' H46C 111.7 . . ?
C47' C46' H46D 111.7 . . ?
O17' C47' C46' 105.7(19) . . ?
O17' C47' H47C 110.6 . . ?
O17' C47' H47D 110.6 . . ?
C46' C47' H47C 110.6 . . ?
C46' C47' H47D 110.6 . . ?
H47C C47' H47D 108.7 . . ?

loop_
_geom_bond_atom_site_label_1
_geom_bond_atom_site_label_2
_geom_bond_distance
_geom_bond_site_symmetry_2
_geom_bond_publ_flag
V1 O6 1.943(3) . ?
V1 O7 1.951(2) 6_556 ?
V1 O7 1.951(2) . ?
V1 O8 1.951(3) . ?
V1 O14 2.058(3) . ?
V1 N1 2.122(4) . ?
V1 O1 2.122(4) . ?
V2 O2 1.608(4) . ?
V2 O6 2.039(4) . ?
V2 O9 2.007(3) . ?
V2 O9 2.007(3) 6_556 ?
V2 O11 1.995(5) . ?
V2 O14 2.383(3) . ?
V3 O3 1.589(3) . ?
V3 O7 2.046(2) . ?
V3 O9 1.998(3) . ?
V3 O10 2.016(2) . ?
V3 O12 1.995(3) . ?
V3 O14 2.3811(6) . ?
V4 O4 2.052(4) . ?
V4 O8 2.021(3) . ?
V4 O10 1.964(2) 6_556 ?
V4 O10 1.964(2) . ?
V4 O13 1.957(4) . ?
V4 O14 2.110(3) . ?
V5 O5 1.620(5) . ?
V5 O11 1.993(5) . ?
V5 O12 2.010(3) . ?
V5 O12 2.010(3) 6_556 ?
V5 O13 2.004(4) . ?
V5 O14 2.361(3) . ?
O4 H4 0.88(5) . ?
O4 H4 0.88(5) 6_556 ?
O6 C8 1.384(6) . ?
O7 C12 1.380(4) . ?
O8 C18 1.377(5) . ?
O9 C3 1.437(4) . ?
O10 C4 1.416(4) . ?
O11 C5 1.394(7) . ?
O12 C6 1.366(6) . ?
O13 C7 1.389(7) . ?
N1 C1 1.155(12) . ?
C1 C2 1.42(2) . ?
O16 C40 1.418(14) . ?
O16 C43 1.406(14) . ?
C40 H40A 0.9900 . ?
C40 H40B 0.9900 . ?
C40 C41 1.446(15) . ?
C41 H41A 0.9900 . ?
C41 H41B 0.9900 . ?
C41 C42 1.545(19) . ?
C42 H42A 0.9900 . ?
C42 H42B 0.9900 . ?
C42 C43 1.456(15) . ?
C43 H43A 0.9900 . ?
C43 H43B 0.9900 . ?
C3 H3A 0.9800 . ?
C3 H3B 0.9800 . ?
C3 H3C 0.9800 . ?
C4 H4A 0.9800 . ?
C4 H4B 0.9800 . ?
C4 H4C 0.9800 . ?
C5 H5A 0.9800 . ?
C5 H5B 0.9800 . ?
C5 H5C 0.9800 . ?
C6 H6A 0.9800 . ?
C6 H6B 0.9800 . ?
C6 H6C 0.9800 . ?
C7 H7A 0.9800 . ?
C7 H7B 0.9800 . ?
C7 H7C 0.9800 . ?
C8 C9 1.387(5) 6_556 ?
C8 C9 1.388(5) . ?
C9 C10 1.404(6) . ?
C9 C22 1.516(5) . ?
C10 H10 0.9500 . ?
C10 C11 1.379(5) . ?
C11 C24 1.551(10) . ?
C12 C13 1.394(5) . ?
C12 C17 1.396(5) . ?
C13 C14 1.400(5) . ?
C13 C23 1.515(5) . ?
C14 H14 0.9500 . ?
C14 C15 1.384(5) . ?
C15 C16 1.385(6) . ?
C15 C28 1.498(11) . ?
C15 C28' 1.606(18) . ?
C16 H16 0.9500 . ?
C16 C17 1.382(6) . ?
C17 C22 1.543(5) . ?
C18 C19 1.389(3) . ?
C18 C19 1.389(3) 6_556 ?
C19 C20 1.394(5) . ?
C19 C23 1.528(4) . ?
C20 H20 0.9500 . ?
C20 C21 1.392(4) . ?
C21 C32 1.533(8) . ?
C22 H22A 0.9900 . ?
C22 H22B 0.9900 . ?
C23 H23A 0.9900 . ?
C23 H23B 0.9900 . ?
C24 C25 1.537(9) . ?
C24 C26 1.538(9) . ?
C24 C27 1.540(9) . ?
C25 H25A 0.9800 . ?
C25 H25B 0.9800 . ?
C25 H25C 0.9800 . ?
C26 H26A 0.9800 . ?
C26 H26B 0.9800 . ?
C26 H26C 0.9800 . ?
C27 H27A 0.9800 . ?
C27 H27B 0.9800 . ?
C27 H27C 0.9800 . ?
C28 C29 1.518(7) . ?
C28 C30 1.524(8) . ?
C28 C31 1.521(8) . ?
C29 H29A 0.9800 . ?
C29 H29B 0.9800 . ?
C29 H29C 0.9800 . ?
C30 H30A 0.9800 . ?
C30 H30B 0.9800 . ?
C30 H30C 0.9800 . ?
C31 H31A 0.9800 . ?
C31 H31B 0.9800 . ?
C31 H31C 0.9800 . ?
C28' C29' 1.523(9) . ?
C28' C30' 1.517(8) . ?
C28' C31' 1.520(8) . ?
C29' H29D 0.9800 . ?
C29' H29E 0.9800 . ?
C29' H29F 0.9800 . ?
C30' H30D 0.9800 . ?
C30' H30E 0.9800 . ?
C30' H30F 0.9800 . ?
C31' H31D 0.9800 . ?
C31' H31E 0.9800 . ?
C31' H31F 0.9800 . ?
C32 C33 1.525(9) . ?
C32 C34 1.528(9) . ?
C32 C35 1.535(8) . ?
C33 H33A 0.9800 . ?
C33 H33B 0.9800 . ?
C33 H33C 0.9800 . ?
C34 H34A 0.9800 . ?
C34 H34B 0.9800 . ?
C34 H34C 0.9800 . ?
C35 H35A 0.9800 . ?
C35 H35B 0.9800 . ?
C35 H35C 0.9800 . ?
O15 C36 1.414(10) . ?
O15 C39 1.405(11) . ?
C36 H36A 0.9900 . ?
C36 H36B 0.9900 . ?
C36 C37 1.437(11) . ?
C37 H37A 0.9900 . ?
C37 H37B 0.9900 . ?
C37 C38 1.514(14) . ?
C38 H38A 0.9900 . ?
C38 H38B 0.9900 . ?
C38 C39 1.424(13) . ?
C39 H39A 0.9900 . ?
C39 H39B 0.9900 . ?
O15' C36' 1.396(13) . ?
O15' C39' 1.414(13) . ?
C36' H36C 0.9900 . ?
C36' H36D 0.9900 . ?
C36' C37' 1.434(14) . ?
C37' H37C 0.9900 . ?
C37' H37D 0.9900 . ?
C37' C38' 1.558(17) . ?
C38' H38C 0.9900 . ?
C38' H38D 0.9900 . ?
C38' C39' 1.439(15) . ?
C39' H39C 0.9900 . ?
C39' H39D 0.9900 . ?
O17 C44 1.398(16) . ?
O17 C47 1.427(16) . ?
C44 H44A 0.9900 . ?
C44 H44B 0.9900 . ?
C44 C45 1.443(17) . ?
C45 H45A 0.9900 . ?
C45 H45B 0.9900 . ?
C45 C46 1.56(2) . ?
C46 H46A 0.9900 . ?
C46 H46B 0.9900 . ?
C46 C47 1.451(17) . ?
C47 H47A 0.9900 . ?
C47 H47B 0.9900 . ?
O17' C44' 1.404(16) . ?
O17' C47' 1.410(16) . ?
C44' H44C 0.9900 . ?
C44' H44D 0.9900 . ?
C44' C45' 1.443(17) . ?
C45' H45C 0.9900 . ?
C45' H45D 0.9900 . ?
C45' C46' 1.56(2) . ?
C46' H46C 0.9900 . ?
C46' H46D 0.9900 . ?
C46' C47' 1.436(17) . ?
C47' H47C 0.9900 . ?
C47' H47D 0.9900 . ?

loop_
_geom_hbond_atom_site_label_D
_geom_hbond_atom_site_label_H
_geom_hbond_atom_site_label_A
_geom_hbond_distance_DH
_geom_hbond_distance_HA
_geom_hbond_distance_DA
_geom_hbond_angle_DHA
_geom_hbond_site_symmetry_A
_geom_hbond_publ_flag
O4 H4 O15 0.88(5) 1.84(5) 2.665(9) 154(5) . yes
O4 H4 O15' 0.88(5) 1.80(5) 2.601(15) 150(5) . yes

loop_
_geom_torsion_atom_site_label_1
_geom_torsion_atom_site_label_2
_geom_torsion_atom_site_label_3
_geom_torsion_atom_site_label_4
_geom_torsion
_geom_torsion_site_symmetry_1
_geom_torsion_site_symmetry_2
_geom_torsion_site_symmetry_3
_geom_torsion_site_symmetry_4
_geom_torsion_publ_flag
V1 O6 C8 C9 -86.9(4) . . . 6_556 ?
V1 O6 C8 C9 86.9(4) . . . . ?
V1 O7 C12 C13 87.0(3) . . . . ?
V1 O7 C12 C17 -87.8(3) . . . . ?
V1 O8 C18 C19 88.3(4) . . . 6_556 ?
V1 O8 C18 C19 -88.3(4) . . . . ?
V2 O6 C8 C9 93.1(4) . . . 6_556 ?
V2 O6 C8 C9 -93.1(4) . . . . ?
V3 O7 C12 C13 -93.6(3) . . . . ?
V3 O7 C12 C17 91.6(4) . . . . ?
V4 O8 C18 C19 91.7(4) . . . . ?
V4 O8 C18 C19 -91.7(4) . . . 6_556 ?
O6 C8 C9 C10 -178.2(4) . . . . ?
O6 C8 C9 C22 -0.2(7) . . . . ?
O7 C12 C13 C14 -176.5(3) . . . . ?
O7 C12 C13 C23 1.0(5) . . . . ?
O7 C12 C17 C16 177.5(3) . . . . ?
O7 C12 C17 C22 0.5(5) . . . . ?
O8 C18 C19 C20 -178.0(3) . . . . ?
O8 C18 C19 C23 3.8(6) . . . . ?
O16 C40 C41 C42 -19(3) . . . . ?
C40 O16 C43 C42 -38(3) . . . . ?
C40 C41 C42 C43 -3(3) . . . . ?
C41 C42 C43 O16 24(3) . . . . ?
C43 O16 C40 C41 36(2) . . . . ?
C8 C9 C10 C11 3.1(7) . . . . ?
C8 C9 C22 C17 -92.3(5) . . . . ?
C9 C8 C9 C10 -4.7(8) 6_556 . . . ?
C9 C8 C9 C22 173.3(3) 6_556 . . . ?
C9 C10 C11 C10 -1.6(9) . . . 6_556 ?
C9 C10 C11 C24 -178.9(5) . . . . ?
C10 C9 C22 C17 85.6(4) . . . . ?
C10 C11 C24 C25 101.4(11) . . . . ?
C10 C11 C24 C25 -75.7(12) 6_556 . . . ?
C10 C11 C24 C26 -18.3(13) . . . . ?
C10 C11 C24 C26 164.5(10) 6_556 . . . ?
C10 C11 C24 C27 -141.2(10) . . . . ?
C10 C11 C24 C27 41.7(11) 6_556 . . . ?
C12 C13 C14 C15 -0.1(5) . . . . ?
C12 C13 C23 C19 -94.5(4) . . . . ?
C12 C17 C22 C9 93.2(4) . . . . ?
C13 C12 C17 C16 2.8(5) . . . . ?
C13 C12 C17 C22 -174.2(3) . . . . ?
C13 C14 C15 C16 1.1(6) . . . . ?
C13 C14 C15 C28 -177.0(5) . . . . ?
C13 C14 C15 C28' 179.1(6) . . . . ?
C14 C13 C23 C19 82.9(4) . . . . ?
C14 C15 C16 C17 0.0(6) . . . . ?
C14 C15 C28 C29 113.4(7) . . . . ?
C14 C15 C28 C30 -126.7(7) . . . . ?
C14 C15 C28 C31 -5.9(9) . . . . ?
C14 C15 C28' C29' -51.1(11) . . . . ?
C14 C15 C28' C30' 67.2(11) . . . . ?
C14 C15 C28' C31' -173.0(9) . . . . ?
C15 C16 C17 C12 -1.8(6) . . . . ?
C15 C16 C17 C22 175.2(4) . . . . ?
C16 C15 C28 C29 -64.6(8) . . . . ?
C16 C15 C28 C30 55.3(8) . . . . ?
C16 C15 C28 C31 176.1(7) . . . . ?
C16 C15 C28' C29' 126.8(10) . . . . ?
C16 C15 C28' C30' -114.9(10) . . . . ?
C16 C15 C28' C31' 4.9(12) . . . . ?
C16 C17 C22 C9 -83.7(4) . . . . ?
C17 C12 C13 C14 -1.8(5) . . . . ?
C17 C12 C13 C23 175.7(3) . . . . ?
C18 C19 C20 C21 -1.7(6) . . . . ?
C18 C19 C23 C13 88.5(4) . . . . ?
C19 C18 C19 C20 5.5(7) 6_556 . . . ?
C19 C18 C19 C23 -172.7(3) 6_556 . . . ?
C19 C20 C21 C20 -1.8(8) . . . 6_556 ?
C19 C20 C21 C32 175.5(5) . . . . ?
C20 C19 C23 C13 -89.6(4) . . . . ?
C20 C21 C32 C33 -123.9(7) 6_556 . . . ?
C20 C21 C32 C33 58.9(8) . . . . ?
C20 C21 C32 C34 115.5(7) 6_556 . . . ?
C20 C21 C32 C34 -61.7(8) . . . . ?
C20 C21 C32 C35 -3.4(9) 6_556 . . . ?
C20 C21 C32 C35 179.4(6) . . . . ?
C22 C9 C10 C11 -174.9(5) . . . . ?
C23 C13 C14 C15 -177.7(3) . . . . ?
C23 C19 C20 C21 176.5(4) . . . . ?
C28 C15 C16 C17 178.1(5) . . . . ?
C28' C15 C16 C17 -178.0(6) . . . . ?
O15 C36 C37 C38 2.0(17) . . . . ?
C36 O15 C39 C38 -3(2) . . . . ?
C36 C37 C38 C39 -3.6(17) . . . . ?
C37 C38 C39 O15 3.9(18) . . . . ?
C39 O15 C36 C37 0.5(19) . . . . ?
O15' C36' C37' C38' 19(2) . . . . ?
C36' O15' C39' C38' -29(3) . . . . ?
C36' C37' C38' C39' -35(2) . . . . ?
C37' C38' C39' O15' 39(3) . . . . ?
C39' O15' C36' C37' 5(3) . . . . ?
O17 C44 C45 C46 21(5) . . . . ?
C44 O17 C47 C46 -40(4) . . . . ?
C44 C45 C46 C47 -43(4) . . . . ?
C45 C46 C47 O17 49(4) . . . . ?
C47 O17 C44 C45 10(5) . . . . ?
O17' C44' C45' C46' 29(7) . . . . ?
C44' O17' C47' C46' -19(8) . . . . ?
C44' C45' C46' C47' -39(5) . . . . ?
C45' C46' C47' O17' 35(6) . . . . ?
C47' O17' C44' C45' -8(9) . . . . ?
